data_1521534
loop_
_publ_author_name
'Locherer, K.R.'
'Salje, E.K.H.'

_publ_section_title
;
 The refinement of a tetragonal phase of W O3 using a novel PSD high
 temperature X-ray powder diffractometer
;
_journal_name_full 'Phase Transition'
_journal_page_first 85
_journal_page_last 93
_journal_volume 69
_journal_year 1999
_chemical_formula_sum 'O3 W'
_chemical_name_systematic 'W O3'
_space_group_IT_number 129
_symmetry_space_group_name_Hall '-P 4a 2a'
_symmetry_space_group_name_H-M 'P 4/n m m :2'
_cell_angle_alpha 90
_cell_angle_beta 90
_cell_angle_gamma 90
_cell_formula_units_Z 2
_cell_length_a 5.558
_cell_length_b 5.558
_cell_length_c 3.745
_cell_volume 115.688
_citation_journal_id_ASTM PHTRDP
_cod_data_source_file Locherer_PHTRDP_1999_576.cif
_cod_data_source_block O3W1
_cod_original_cell_volume 115.6882
_cod_original_formula_sum 'O3 W1'
_cod_database_code 1521534

loop_
_symmetry_equiv_pos_as_xyz
x,y,z
-y+1/2,x,z
-x+1/2,-y+1/2,z
y,-x+1/2,z
x+1/2,-y,-z
y+1/2,x+1/2,-z
-x,y+1/2,-z
-y,-x,-z
-x,-y,-z
y-1/2,-x,-z
x-1/2,y-1/2,-z
-y,x-1/2,-z
-x-1/2,y,z
-y-1/2,-x-1/2,z
x,-y-1/2,z
y,x,z

loop_
_atom_site_label
_atom_site_type_symbol
_atom_site_fract_x
_atom_site_fract_y
_atom_site_fract_z
_atom_site_occupancy
_atom_site_U_iso_or_equiv
O1 O-2 0.25 0.25 0.478 1 0.0
W1 W+6 0.25 0.25 -0.0729 1 0.0
O2 O-2 0 0 0 1 0.0
